data_2022170
loop_
_publ_author_name
'Nitek, Wojciech'
'Kania, Agnieszka'
'Marona, Henryk'
'Waszkielewicz, Anna M.'
'\.Zes\/lawska, Ewa'

_publ_section_title
;
 The conformational analyses of
 2-amino-<i>N</i>-[2-(dimethylphenoxy)ethyl]propan-1-ol derivatives in
 different environments
;
_journal_coeditor_code KY3196
_journal_issue 7
_journal_name_full 'Acta Crystallographica Section C'
_journal_page_first
;
;
_journal_paper_doi 10.1107/S2053229620008244
_journal_volume 76
_journal_year 2020
_chemical_absolute_configuration ad
_chemical_formula_iupac 'C13 H22 N O2 +, C6 H4 N O2 -'
_chemical_formula_moiety 'C13 H22 N O2 +, C6 H4 N O2 -'
_chemical_formula_sum 'C19 H26 N2 O4'
_chemical_formula_weight 346.42
_chemical_name_systematic
'(<i>R</i>,<i>S</i>)-<i>N</i>-[2-(2,6-Dimethylphenoxy)ethyl]-1-hydroxypropan-2-aminium pyridine-2-carboxylate'
_space_group_IT_number 92
_space_group_name_Hall 'P 4abw 2nw'
_space_group_name_H-M_alt 'P 41 21 2'
_symmetry_cell_setting tetragonal
_symmetry_space_group_name_Hall 'P 4abw 2nw'
_symmetry_space_group_name_H-M 'P 41 21 2'
_atom_sites_solution_hydrogens mixed
_audit_creation_method 'WinGX routine CIF_UPDATE'
_cell_angle_alpha 90
_cell_angle_beta 90
_cell_angle_gamma 90
_cell_formula_units_Z 8
_cell_length_a 10.98280(10)
_cell_length_b 10.98280(10)
_cell_length_c 31.8240(4)
_cell_measurement_reflns_used 7917
_cell_measurement_temperature 130(2)
_cell_measurement_theta_max 70.426
_cell_measurement_theta_min 4.251
_cell_volume 3838.67(7)
_computing_cell_refinement
;
CrysAlisPRO (Rigaku OD, 2015)
;
_computing_data_collection
;
CrysAlisPRO (Rigaku OD, 2015)
;
_computing_data_reduction
;
CrysAlisPRO (Rigaku OD, 2015)
;
_computing_structure_refinement
;
SIR2014 (Burla <i>et al.</i>,  2015) and SHELXL2018 (Sheldrick,
2015)
;
_diffrn_ambient_temperature 130(2)
_diffrn_detector 'CCD plate'
_diffrn_detector_area_resol_mean 10.3756
_diffrn_measured_fraction_theta_full 1
_diffrn_measured_fraction_theta_max 0.999
_diffrn_measurement_device 'four-circle diffractometer'
_diffrn_measurement_device_type 'Rigaku OD SuperNova Dual source diffractometer with an Atlas detector'
_diffrn_measurement_method '\w scans'
_diffrn_radiation_monochromator mirror
_diffrn_radiation_probe x-ray
_diffrn_radiation_type CuK\a
_diffrn_radiation_wavelength 1.54184
_diffrn_reflns_av_R_equivalents 0.0324
_diffrn_reflns_av_unetI/netI 0.0407
_diffrn_reflns_limit_h_max 10
_diffrn_reflns_limit_h_min -13
_diffrn_reflns_limit_k_max 13
_diffrn_reflns_limit_k_min -7
_diffrn_reflns_limit_l_max 38
_diffrn_reflns_limit_l_min -38
_diffrn_reflns_number 15589
_diffrn_reflns_theta_full 67.684
_diffrn_reflns_theta_max 70.625
_diffrn_reflns_theta_min 4.258
_diffrn_source 'micro-focus sealed X-ray tube'
_exptl_absorpt_coefficient_mu 0.685
_exptl_absorpt_correction_T_max 1
_exptl_absorpt_correction_T_min 0.383
_exptl_absorpt_correction_type gaussian
_exptl_absorpt_process_details
;
(CrysAlis PRO; Rigaku OD, 2015)
;
_exptl_crystal_colour colourless
_exptl_crystal_density_diffrn 1.199
_exptl_crystal_description irregular
_exptl_crystal_F_000 1488
_exptl_crystal_size_max 0.62
_exptl_crystal_size_mid 0.421
_exptl_crystal_size_min 0.37
_refine_diff_density_max 0.137
_refine_diff_density_min -0.157
_refine_ls_abs_structure_details
;
Flack <i>x</i> determined using 1323 quotients [(I+)-(I-)]/[(I+)+(I-)]
(Parsons <i>et al.</i>,  2013)
;
_refine_ls_abs_structure_Flack 0.06(9)
_refine_ls_extinction_method none
_refine_ls_goodness_of_fit_ref 1.061
_refine_ls_hydrogen_treatment mixed
_refine_ls_matrix_type full
_refine_ls_number_parameters 241
_refine_ls_number_reflns 3670
_refine_ls_number_restraints 0
_refine_ls_restrained_S_all 1.061
_refine_ls_R_factor_all 0.0341
_refine_ls_R_factor_gt 0.0308
_refine_ls_shift/su_max 0
_refine_ls_shift/su_mean 0
_refine_ls_structure_factor_coef Fsqd
_refine_ls_weighting_details 'w=1/[\s^2^(Fo^2^)+(0.0474P)^2^+0.2711P] where P=(Fo^2^+2Fc^2^)/3'
_refine_ls_weighting_scheme calc
_refine_ls_wR_factor_gt 0.0781
_refine_ls_wR_factor_ref 0.0809
_reflns_number_gt 3428
_reflns_number_total 3670
_reflns_threshold_expression 'I > 2\s(I)'
_cod_data_source_file ky3196sup1.cif
_cod_data_source_block 2p
_cod_original_cell_volume 3838.67(8)
_cod_database_code 2022170
_shelx_estimated_absorpt_t_min 0.676
_shelx_estimated_absorpt_t_max 0.786

loop_
_symmetry_equiv_pos_as_xyz
'x, y, z'
'-x, -y, z+1/2'
'x+1/2, -y+1/2, -z+3/4'
'-x+1/2, y+1/2, -z+1/4'
'-y, -x, -z+1/2'
'y, x, -z'
'y+1/2, -x+1/2, z+3/4'
'-y+1/2, x+1/2, z+1/4'

loop_
_atom_site_type_symbol
_atom_site_label
_atom_site_fract_x
_atom_site_fract_y
_atom_site_fract_z
_atom_site_U_iso_or_equiv
_atom_site_adp_type
_atom_site_calc_flag
_atom_site_occupancy
_atom_site_disorder_assembly
_atom_site_disorder_group
C C1 0.77163(18) 0.30120(18) 0.15168(5) 0.0355(4) Uani d 1 . .
H H1A 0.816934 0.319715 0.1778 0.043 Uiso calc 1 . .
H H1B 0.818427 0.238986 0.135991 0.043 Uiso calc 1 . .
C C2 0.64789(17) 0.24857(16) 0.16325(5) 0.0300(4) Uani d 1 . .
H H2 0.604533 0.224027 0.136951 0.036 Uiso calc 1 . .
C C3 0.6622(2) 0.13774(19) 0.19127(6) 0.0457(5) Uani d 1 . .
H H3A 0.703709 0.161261 0.217292 0.069 Uiso calc 1 . .
H H3B 0.710376 0.075795 0.176628 0.069 Uiso calc 1 . .
H H3C 0.581661 0.104583 0.198002 0.069 Uiso calc 1 . .
C C4 0.49464(17) 0.41897(17) 0.15865(5) 0.0321(4) Uani d 1 . .
H H4A 0.43632 0.366963 0.143141 0.039 Uiso calc 1 . .
H H4B 0.546008 0.462122 0.137872 0.039 Uiso calc 1 . .
C C5 0.42539(18) 0.51111(17) 0.18514(5) 0.0342(4) Uani d 1 . .
H H5A 0.362947 0.470197 0.20258 0.041 Uiso calc 1 . .
H H5B 0.481544 0.556378 0.203802 0.041 Uiso calc 1 . .
C C6 0.28704(17) 0.67296(17) 0.17269(5) 0.0315(4) Uani d 1 . .
C C7 0.32882(18) 0.78580(18) 0.18622(6) 0.0360(4) Uani d 1 . .
C C8 0.2425(2) 0.87075(18) 0.19884(6) 0.0397(4) Uani d 1 . .
H H8 0.268129 0.948956 0.208036 0.048 Uiso calc 1 . .
C C9 0.11950(19) 0.84275(18) 0.19819(6) 0.0386(4) Uani d 1 . .
H H9 0.061474 0.902446 0.206284 0.046 Uiso calc 1 . .
C C10 0.08063(18) 0.72830(18) 0.18581(5) 0.0342(4) Uani d 1 . .
H H10 -0.003733 0.709242 0.186186 0.041 Uiso calc 1 . .
C C11 0.16410(18) 0.64140(17) 0.17287(5) 0.0325(4) Uani d 1 . .
C C12 0.4623(2) 0.8174(2) 0.18646(8) 0.0534(6) Uani d 1 . .
H H12A 0.471915 0.905879 0.188575 0.08 Uiso calc 1 . .
H H12B 0.50011 0.788508 0.160409 0.08 Uiso calc 1 . .
H H12C 0.501757 0.778285 0.210569 0.08 Uiso calc 1 . .
C C13 0.1222(2) 0.5180(2) 0.15811(8) 0.0506(5) Uani d 1 . .
H H13A 0.14093 0.456939 0.179625 0.076 Uiso calc 1 . .
H H13B 0.164205 0.496893 0.131937 0.076 Uiso calc 1 . .
H H13C 0.034117 0.51977 0.153172 0.076 Uiso calc 1 . .
C C14 0.40791(16) 0.24656(15) 0.28451(5) 0.0273(4) Uani d 1 . .
C C15 0.30159(16) 0.22413(15) 0.25487(5) 0.0274(3) Uani d 1 . .
C C16 0.18458(17) 0.20824(17) 0.27018(5) 0.0329(4) Uani d 1 . .
H H16 0.168711 0.211017 0.299513 0.039 Uiso calc 1 . .
C C17 0.09115(18) 0.18817(18) 0.24170(6) 0.0386(4) Uani d 1 . .
H H17 0.010006 0.176838 0.251264 0.046 Uiso calc 1 . .
C C18 0.11727(19) 0.18486(18) 0.19941(6) 0.0384(4) Uani d 1 . .
H H18 0.05497 0.170676 0.179285 0.046 Uiso calc 1 . .
C C19 0.23646(19) 0.20270(18) 0.18700(5) 0.0371(4) Uani d 1 . .
H H19 0.254202 0.20044 0.157799 0.045 Uiso calc 1 . .
N N1 0.57243(14) 0.34204(13) 0.18605(4) 0.0259(3) Uani d 1 . .
N N2 0.32857(14) 0.22303(14) 0.21373(4) 0.0311(3) Uani d 1 . .
O O1 0.76427(14) 0.40788(13) 0.12711(4) 0.0402(3) Uani d 1 . .
O O2 0.37010(13) 0.59073(13) 0.15550(4) 0.0375(3) Uani d 1 . .
O O3 0.50471(11) 0.28574(13) 0.26799(3) 0.0333(3) Uani d 1 . .
O O4 0.39189(12) 0.22549(14) 0.32255(4) 0.0383(3) Uani d 1 . .
H H1O 0.766(3) 0.470(3) 0.1460(9) 0.070(8) Uiso d 1 . .
H H1AN 0.524(2) 0.307(2) 0.2047(7) 0.043(6) Uiso d 1 . .
H H1BN 0.625(2) 0.392(2) 0.2014(7) 0.047(6) Uiso d 1 . .

loop_
_atom_site_aniso_label
_atom_site_aniso_U_11
_atom_site_aniso_U_22
_atom_site_aniso_U_33
_atom_site_aniso_U_12
_atom_site_aniso_U_13
_atom_site_aniso_U_23
C1 0.0361(10) 0.0389(10) 0.0313(8) 0.0051(8) 0.0052(7) -0.0051(7)
C2 0.0385(9) 0.0265(9) 0.0250(7) 0.0047(7) 0.0006(7) -0.0038(6)
C3 0.0663(15) 0.0302(10) 0.0407(10) 0.0111(10) 0.0076(10) 0.0005(8)
C4 0.0338(9) 0.0362(10) 0.0264(7) 0.0067(8) -0.0021(7) 0.0013(7)
C5 0.0387(10) 0.0353(10) 0.0287(8) 0.0062(8) -0.0026(7) 0.0031(7)
C6 0.0364(10) 0.0326(9) 0.0254(7) 0.0057(8) 0.0004(7) 0.0035(6)
C7 0.0376(10) 0.0348(10) 0.0357(9) -0.0019(8) -0.0005(7) 0.0072(8)
C8 0.0509(12) 0.0274(9) 0.0408(10) -0.0007(9) -0.0013(8) -0.0009(7)
C9 0.0451(11) 0.0350(10) 0.0357(9) 0.0095(9) 0.0011(8) 0.0002(7)
C10 0.0335(9) 0.0410(10) 0.0281(8) 0.0020(8) 0.0012(7) 0.0037(7)
C11 0.0381(10) 0.0316(9) 0.0278(8) 0.0010(8) -0.0018(7) 0.0000(7)
C12 0.0417(12) 0.0441(12) 0.0745(15) -0.0073(10) -0.0014(11) 0.0048(11)
C13 0.0462(13) 0.0394(12) 0.0660(14) -0.0022(10) -0.0032(11) -0.0105(10)
C14 0.0292(9) 0.0276(9) 0.0251(7) -0.0015(7) -0.0004(6) -0.0019(6)
C15 0.0305(9) 0.0233(8) 0.0285(7) -0.0010(7) -0.0019(7) -0.0014(6)
C16 0.0339(10) 0.0319(9) 0.0329(8) 0.0007(8) 0.0005(7) -0.0033(7)
C17 0.0283(9) 0.0374(10) 0.0501(11) 0.0018(8) -0.0022(8) -0.0050(8)
C18 0.0371(10) 0.0336(10) 0.0445(10) 0.0021(8) -0.0139(8) -0.0062(8)
C19 0.0450(11) 0.0366(10) 0.0299(8) -0.0014(9) -0.0063(7) -0.0037(7)
N1 0.0300(8) 0.0256(7) 0.0220(6) 0.0012(6) 0.0013(6) -0.0002(6)
N2 0.0349(8) 0.0321(8) 0.0263(7) -0.0018(7) -0.0022(6) -0.0019(6)
O1 0.0511(9) 0.0397(7) 0.0297(6) -0.0063(7) 0.0097(6) -0.0030(5)
O2 0.0422(8) 0.0408(7) 0.0293(6) 0.0142(6) 0.0013(5) 0.0043(5)
O3 0.0313(7) 0.0436(7) 0.0249(5) -0.0102(6) 0.0001(5) 0.0007(5)
O4 0.0345(7) 0.0561(9) 0.0241(6) -0.0083(6) 0.0008(5) 0.0022(5)

loop_
_atom_type_symbol
_atom_type_description
_atom_type_scat_dispersion_real
_atom_type_scat_dispersion_imag
_atom_type_scat_source
C C 0.0181 0.0091 'International Tables Vol C Tables 4.2.6.8 and 6.1.1.4'
H H 0 0 'International Tables Vol C Tables 4.2.6.8 and 6.1.1.4'
N N 0.0311 0.018 'International Tables Vol C Tables 4.2.6.8 and 6.1.1.4'
O O 0.0492 0.0322 'International Tables Vol C Tables 4.2.6.8 and 6.1.1.4'

loop_
_exptl_crystal_face_index_h
_exptl_crystal_face_index_k
_exptl_crystal_face_index_l
_exptl_crystal_face_perp_dist
0 1 -1 0.1258
0 -1 -1 0.2304
-1 0 -1 0.1417
-1 -1 -5 0.2124
1 0 -1 0.1487
0 -1 5 0.1445
-1 0 5 0.2588
-4 -5 4 0.2107
0 0 -1 0.2321
2 -1 5 0.1922
2 1 5 0.3171

loop_
_geom_angle_atom_site_label_1
_geom_angle_atom_site_label_2
_geom_angle_atom_site_label_3
_geom_angle_site_symmetry_1
_geom_angle_site_symmetry_3
_geom_angle
_geom_angle_publ_flag
O1 C1 C2 . . 113.47(15) ?
O1 C1 H1A . . 108.9 ?
C2 C1 H1A . . 108.9 ?
O1 C1 H1B . . 108.9 ?
C2 C1 H1B . . 108.9 ?
H1A C1 H1B . . 107.7 ?
N1 C2 C3 . . 108.71(14) ?
N1 C2 C1 . . 110.44(14) ?
C3 C2 C1 . . 110.77(16) ?
N1 C2 H2 . . 109 ?
C3 C2 H2 . . 109 ?
C1 C2 H2 . . 109 ?
C2 C3 H3A . . 109.5 ?
C2 C3 H3B . . 109.5 ?
H3A C3 H3B . . 109.5 ?
C2 C3 H3C . . 109.5 ?
H3A C3 H3C . . 109.5 ?
H3B C3 H3C . . 109.5 ?
N1 C4 C5 . . 109.93(13) ?
N1 C4 H4A . . 109.7 ?
C5 C4 H4A . . 109.7 ?
N1 C4 H4B . . 109.7 ?
C5 C4 H4B . . 109.7 ?
H4A C4 H4B . . 108.2 ?
O2 C5 C4 . . 104.76(13) ?
O2 C5 H5A . . 110.8 ?
C4 C5 H5A . . 110.8 ?
O2 C5 H5B . . 110.8 ?
C4 C5 H5B . . 110.8 ?
H5A C5 H5B . . 108.9 ?
C7 C6 C11 . . 122.70(17) ?
C7 C6 O2 . . 118.86(17) ?
C11 C6 O2 . . 118.28(17) ?
C8 C7 C6 . . 117.58(18) ?
C8 C7 C12 . . 120.52(19) ?
C6 C7 C12 . . 121.88(19) ?
C9 C8 C7 . . 120.78(19) ?
C9 C8 H8 . . 119.6 ?
C7 C8 H8 . . 119.6 ?
C10 C9 C8 . . 120.42(18) ?
C10 C9 H9 . . 119.8 ?
C8 C9 H9 . . 119.8 ?
C9 C10 C11 . . 120.38(19) ?
C9 C10 H10 . . 119.8 ?
C11 C10 H10 . . 119.8 ?
C10 C11 C6 . . 118.07(18) ?
C10 C11 C13 . . 120.66(19) ?
C6 C11 C13 . . 121.23(17) ?
C7 C12 H12A . . 109.5 ?
C7 C12 H12B . . 109.5 ?
H12A C12 H12B . . 109.5 ?
C7 C12 H12C . . 109.5 ?
H12A C12 H12C . . 109.5 ?
H12B C12 H12C . . 109.5 ?
C11 C13 H13A . . 109.5 ?
C11 C13 H13B . . 109.5 ?
H13A C13 H13B . . 109.5 ?
C11 C13 H13C . . 109.5 ?
H13A C13 H13C . . 109.5 ?
H13B C13 H13C . . 109.5 ?
O4 C14 O3 . . 126.00(16) ?
O4 C14 C15 . . 117.67(15) ?
O3 C14 C15 . . 116.33(13) ?
N2 C15 C16 . . 123.14(15) ?
N2 C15 C14 . . 115.90(15) ?
C16 C15 C14 . . 120.95(14) ?
C15 C16 C17 . . 118.44(16) ?
C15 C16 H16 . . 120.8 ?
C17 C16 H16 . . 120.8 ?
C18 C17 C16 . . 119.29(18) ?
C18 C17 H17 . . 120.4 ?
C16 C17 H17 . . 120.4 ?
C17 C18 C19 . . 118.24(17) ?
C17 C18 H18 . . 120.9 ?
C19 C18 H18 . . 120.9 ?
N2 C19 C18 . . 123.89(16) ?
N2 C19 H19 . . 118.1 ?
C18 C19 H19 . . 118.1 ?
C4 N1 C2 . . 114.95(12) ?
C4 N1 H1AN . . 107.0(15) ?
C2 N1 H1AN . . 110.9(15) ?
C4 N1 H1BN . . 109.1(14) ?
C2 N1 H1BN . . 108.2(15) ?
H1AN N1 H1BN . . 106.5(19) ?
C19 N2 C15 . . 116.98(16) ?
C1 O1 H1O . . 105.0(18) ?
C6 O2 C5 . . 114.63(12) ?

loop_
_geom_bond_atom_site_label_1
_geom_bond_atom_site_label_2
_geom_bond_site_symmetry_2
_geom_bond_distance
_geom_bond_publ_flag
C1 O1 . 1.411(2) ?
C1 C2 . 1.522(3) ?
C1 H1A . 0.99 ?
C1 H1B . 0.99 ?
C2 N1 . 1.506(2) ?
C2 C3 . 1.517(3) ?
C2 H2 . 1 ?
C3 H3A . 0.98 ?
C3 H3B . 0.98 ?
C3 H3C . 0.98 ?
C4 N1 . 1.485(2) ?
C4 C5 . 1.521(2) ?
C4 H4A . 0.99 ?
C4 H4B . 0.99 ?
C5 O2 . 1.422(2) ?
C5 H5A . 0.99 ?
C5 H5B . 0.99 ?
C6 C7 . 1.390(3) ?
C6 C11 . 1.394(3) ?
C6 O2 . 1.395(2) ?
C7 C8 . 1.389(3) ?
C7 C12 . 1.507(3) ?
C8 C9 . 1.386(3) ?
C8 H8 . 0.95 ?
C9 C10 . 1.385(3) ?
C9 H9 . 0.95 ?
C10 C11 . 1.386(3) ?
C10 H10 . 0.95 ?
C11 C13 . 1.507(3) ?
C12 H12A . 0.98 ?
C12 H12B . 0.98 ?
C12 H12C . 0.98 ?
C13 H13A . 0.98 ?
C13 H13B . 0.98 ?
C13 H13C . 0.98 ?
C14 O4 . 1.245(2) ?
C14 O3 . 1.262(2) ?
C14 C15 . 1.521(2) ?
C15 N2 . 1.342(2) ?
C15 C16 . 1.386(2) ?
C16 C17 . 1.387(3) ?
C16 H16 . 0.95 ?
C17 C18 . 1.377(3) ?
C17 H17 . 0.95 ?
C18 C19 . 1.381(3) ?
C18 H18 . 0.95 ?
C19 N2 . 1.340(2) ?
C19 H19 . 0.95 ?
N1 H1AN . 0.89(2) ?
N1 H1BN . 0.94(3) ?
O1 H1O . 0.91(3) ?

loop_
_geom_hbond_atom_site_label_D
_geom_hbond_atom_site_label_H
_geom_hbond_atom_site_label_A
_geom_hbond_site_symmetry_A
_geom_hbond_distance_DH
_geom_hbond_distance_HA
_geom_hbond_distance_DA
_geom_hbond_angle_DHA
_geom_hbond_publ_flag
N1 H1AN N2 . 0.89(2) 2.35(2) 3.108(2) 143.5(19) yes
N1 H1AN O3 . 0.89(2) 2.04(2) 2.781(2) 140(2) yes
N1 H1BN O3 5_665 0.94(3) 1.78(3) 2.720(2) 175(2) yes
O1 H1O O4 5_665 0.91(3) 1.82(3) 2.723(2) 172(3) yes
C3 H3B O1 4_645 0.98 2.53 3.430(2) 152.5 yes
C4 H4B O1 . 0.99 2.49 3.129(2) 121.7 yes

loop_
_geom_torsion_atom_site_label_1
_geom_torsion_atom_site_label_2
_geom_torsion_atom_site_label_3
_geom_torsion_atom_site_label_4
_geom_torsion_site_symmetry_1
_geom_torsion_site_symmetry_2
_geom_torsion_site_symmetry_3
_geom_torsion_site_symmetry_4
_geom_torsion
_geom_torsion_publ_flag
O1 C1 C2 N1 . . . . -56.86(18) ?
O1 C1 C2 C3 . . . . -177.35(14) ?
N1 C4 C5 O2 . . . . 171.12(15) ?
C11 C6 C7 C8 . . . . -2.4(3) ?
O2 C6 C7 C8 . . . . 173.02(15) ?
C11 C6 C7 C12 . . . . 178.95(18) ?
O2 C6 C7 C12 . . . . -5.6(3) ?
C6 C7 C8 C9 . . . . 0.5(3) ?
C12 C7 C8 C9 . . . . 179.2(2) ?
C7 C8 C9 C10 . . . . 1.5(3) ?
C8 C9 C10 C11 . . . . -1.7(3) ?
C9 C10 C11 C6 . . . . -0.1(2) ?
C9 C10 C11 C13 . . . . -178.14(18) ?
C7 C6 C11 C10 . . . . 2.2(2) ?
O2 C6 C11 C10 . . . . -173.25(14) ?
C7 C6 C11 C13 . . . . -179.77(18) ?
O2 C6 C11 C13 . . . . 4.8(2) ?
O4 C14 C15 N2 . . . . -166.60(16) ?
O3 C14 C15 N2 . . . . 13.7(2) ?
O4 C14 C15 C16 . . . . 14.5(3) ?
O3 C14 C15 C16 . . . . -165.17(17) ?
N2 C15 C16 C17 . . . . 1.1(3) ?
C14 C15 C16 C17 . . . . 179.96(16) ?
C15 C16 C17 C18 . . . . -0.1(3) ?
C16 C17 C18 C19 . . . . -0.5(3) ?
C17 C18 C19 N2 . . . . 0.1(3) ?
C5 C4 N1 C2 . . . . -178.76(16) ?
C3 C2 N1 C4 . . . . -147.72(17) ?
C1 C2 N1 C4 . . . . 90.56(18) ?
C18 C19 N2 C15 . . . . 0.9(3) ?
C16 C15 N2 C19 . . . . -1.5(3) ?
C14 C15 N2 C19 . . . . 179.61(16) ?
C7 C6 O2 C5 . . . . 90.0(2) ?
C11 C6 O2 C5 . . . . -94.34(19) ?
C4 C5 O2 C6 . . . . 171.21(16) ?

_cod_database_fobs_code 2022170
